data_4083416
loop_
_publ_author_name
'Pump, Eva'
'Poater, Albert'
'Zirngast, Michaela'
'Torvisco, Ana'
'Fischer, Roland'
'Cavallo, Luigi'
'Slugovc, Christian'

_publ_section_title
;
 Impact of Electronic Modification of the Chelating Benzylidene Ligand
 incis-Dichloro-Configured Second-Generation Olefin Metathesis Catalysts
 on Their Activity
;
_journal_issue 11
_journal_name_full Organometallics
_journal_page_first 2806
_journal_paper_doi 10.1021/om500315t
_journal_volume 33
_journal_year 2014
_chemical_formula_moiety 'C31 H35 Cl2 N3 O4 Ru'
_chemical_formula_sum 'C31 H35 Cl2 N3 O4 Ru'
_chemical_formula_weight 685.59
_space_group_crystal_system orthorhombic
_space_group_IT_number 29
_space_group_name_Hall 'P 2c -2ac'
_space_group_name_H-M_alt 'P c a 21'
_symmetry_space_group_name_Hall 'P 2c -2ac'
_symmetry_space_group_name_H-M 'P c a 21'
_atom_sites_solution_hydrogens geom
_audit_creation_method SHELXL-2013
_audit_update_record
;
2013-10-01 # Formatted by publCIF

;
_cell_angle_alpha 90
_cell_angle_beta 90
_cell_angle_gamma 90
_cell_formula_units_Z 4
_cell_length_a 23.7001(11)
_cell_length_b 16.9338(7)
_cell_length_c 7.9974(4)
_cell_measurement_reflns_used 9935
_cell_measurement_temperature 100(2)
_cell_measurement_theta_max 27.04
_cell_measurement_theta_min 2.41
_cell_volume 3209.6(3)
_computing_cell_refinement 'Bruker SAINT'
_computing_data_collection 'Bruker APEX2'
_computing_data_reduction 'Bruker SAINT'
_computing_molecular_graphics 'Bruker SHELXTL'
_computing_publication_material 'Bruker SHELXTL'
_computing_structure_refinement 'SHELXL-2013 (Sheldrick 2013)'
_computing_structure_solution 'SHELXS-97 (Sheldrick 2008)'
_diffrn_ambient_temperature 100(2)
_diffrn_measured_fraction_theta_full 0.999
_diffrn_measured_fraction_theta_max 0.995
_diffrn_measurement_device_type 'Bruker APEX-II CCD'
_diffrn_measurement_method '\f and \w scans'
_diffrn_radiation_monochromator graphite
_diffrn_radiation_source 'sealed tube'
_diffrn_radiation_type MoK\a
_diffrn_radiation_wavelength 0.71073
_diffrn_reflns_av_R_equivalents 0.1008
_diffrn_reflns_av_unetI/netI 0.0717
_diffrn_reflns_Laue_measured_fraction_full 0.999
_diffrn_reflns_Laue_measured_fraction_max 0.995
_diffrn_reflns_limit_h_max 30
_diffrn_reflns_limit_h_min -30
_diffrn_reflns_limit_k_max 21
_diffrn_reflns_limit_k_min -21
_diffrn_reflns_limit_l_max 10
_diffrn_reflns_limit_l_min -10
_diffrn_reflns_number 66638
_diffrn_reflns_point_group_measured_fraction_full 0.999
_diffrn_reflns_point_group_measured_fraction_max 0.993
_diffrn_reflns_theta_full 25.242
_diffrn_reflns_theta_max 27.198
_diffrn_reflns_theta_min 1.718
_exptl_absorpt_coefficient_mu 0.693
_exptl_absorpt_correction_T_max 0.741
_exptl_absorpt_correction_T_min 0.652
_exptl_absorpt_correction_type multi-scan
_exptl_absorpt_process_details SADABS
_exptl_crystal_colour colourless
_exptl_crystal_density_diffrn 1.419
_exptl_crystal_description needle
_exptl_crystal_F_000 1408
_exptl_crystal_size_max 0.080
_exptl_crystal_size_mid 0.070
_exptl_crystal_size_min 0.020
_refine_diff_density_max 0.729
_refine_diff_density_min -0.655
_refine_diff_density_rms 0.082
_refine_ls_abs_structure_details
;
 Flack x determined using 2248 quotients [(I+)-(I-)]/[(I+)+(I-)]
 (Parsons and Flack (2004), Acta Cryst. A60, s61).
;
_refine_ls_abs_structure_Flack -0.01(2)
_refine_ls_extinction_method none
_refine_ls_goodness_of_fit_ref 0.879
_refine_ls_hydrogen_treatment constr
_refine_ls_matrix_type full
_refine_ls_number_parameters 377
_refine_ls_number_reflns 7107
_refine_ls_number_restraints 1
_refine_ls_restrained_S_all 0.879
_refine_ls_R_factor_all 0.0607
_refine_ls_R_factor_gt 0.0430
_refine_ls_shift/su_max 0.000
_refine_ls_shift/su_mean 0.000
_refine_ls_structure_factor_coef Fsqd
_refine_ls_weighting_details 'w=1/[\s^2^(Fo^2^)+(0.0445P)^2^+4.6898P] where P=(Fo^2^+2Fc^2^)/3'
_refine_ls_weighting_scheme calc
_refine_ls_wR_factor_gt 0.0855
_refine_ls_wR_factor_ref 0.0920
_reflns_Friedel_coverage 0.857
_reflns_Friedel_fraction_full 1.000
_reflns_Friedel_fraction_max 0.990
_reflns_number_gt 5775
_reflns_number_total 7107
_reflns_threshold_expression 'I > 2\s(I)'
_cod_data_source_file om500315t_si_002.cif
_cod_data_source_block at105_sq_d
_cod_depositor_comments 'Adding full bibliography for 4083414--4083416.cif.'
_cod_database_code 4083416
_publcif_datablock.id {d5ade258-f686-4e3b-9118-d87d0e41b7f3}

_shelx_space_group_comment
;
The symmetry employed for this shelxl refinement is uniquely defined
by the following loop, which should always be used as a source of
symmetry information in preference to the above space-group names.
They are only intended as comments.
;
_shelx_estimated_absorpt_t_min 0.947
_shelx_estimated_absorpt_t_max 0.986
_shelxl_version_number 2013-3

loop_
_space_group_symop_operation_xyz
'x, y, z'
'-x, -y, z+1/2'
'x+1/2, -y, z'
'-x+1/2, y, z+1/2'

loop_
_atom_site_label
_atom_site_type_symbol
_atom_site_fract_x
_atom_site_fract_y
_atom_site_fract_z
_atom_site_U_iso_or_equiv
_atom_site_adp_type
_atom_site_occupancy
_atom_site_site_symmetry_order
_atom_site_calc_flag
_atom_site_refinement_flags_posn
_atom_site_refinement_flags_adp
Ru1 Ru 0.46219(2) 0.29008(2) 0.57778(6) 0.01465(11) Uani 1 1 d . .
Cl2 Cl 0.38057(6) 0.23071(9) 0.46729(17) 0.0205(3) Uani 1 1 d . .
Cl1 Cl 0.47451(7) 0.36830(9) 0.33684(18) 0.0254(3) Uani 1 1 d . .
C3 C 0.4215(2) 0.2048(3) 1.0744(11) 0.0240(11) Uani 1 1 d . .
H3A H 0.4472 0.2155 1.1693 0.029 Uiso 1 1 calc R U
H3B H 0.4021 0.1538 1.0934 0.029 Uiso 1 1 calc R U
C1 C 0.4346(2) 0.2599(3) 0.8083(7) 0.0139(11) Uani 1 1 d . .
N1 N 0.3920(2) 0.2996(3) 0.8793(6) 0.0185(10) Uani 1 1 d . .
N2 N 0.4523(2) 0.2048(3) 0.9143(6) 0.0188(11) Uani 1 1 d . .
C2 C 0.3791(2) 0.2720(3) 1.0513(7) 0.0215(14) Uani 1 1 d . .
H2A H 0.3398 0.2526 1.0600 0.026 Uiso 1 1 calc R U
H2B H 0.3851 0.3145 1.1344 0.026 Uiso 1 1 calc R U
O1 O 0.53274(16) 0.3482(2) 0.6719(5) 0.0170(8) Uani 1 1 d . .
O2 O 0.62254(17) 0.3826(2) 0.6989(5) 0.0248(10) Uani 1 1 d . .
C24 C 0.6034(2) 0.2631(3) 0.5596(10) 0.0254(14) Uani 1 1 d . .
C23 C 0.5666(3) 0.2014(3) 0.5146(7) 0.0207(13) Uani 1 1 d . .
C22 C 0.5055(2) 0.2042(3) 0.5332(6) 0.0187(13) Uani 1 1 d . .
H22 H 0.4860 0.1555 0.5205 0.022 Uiso 1 1 calc R U
C5 C 0.5519(2) 0.1693(4) 0.9443(7) 0.0210(13) Uani 1 1 d . .
C25 C 0.6609(3) 0.2575(4) 0.5234(9) 0.0357(18) Uani 1 1 d . .
H25 H 0.6861 0.2985 0.5547 0.043 Uiso 1 1 calc R U
C8 C 0.5302(3) 0.0254(4) 0.7813(8) 0.0244(15) Uani 1 1 d . .
H8 H 0.5229 -0.0235 0.7270 0.029 Uiso 1 1 calc R U
C9 C 0.4861(3) 0.0781(4) 0.8072(7) 0.0201(12) Uani 1 1 d . .
C29 C 0.5826(2) 0.3343(3) 0.6446(7) 0.0169(12) Uani 1 1 d . .
C28 C 0.5899(3) 0.1341(4) 0.4382(8) 0.0244(14) Uani 1 1 d . .
H28 H 0.5659 0.0907 0.4134 0.029 Uiso 1 1 calc R U
C4 C 0.4981(2) 0.1497(3) 0.8879(7) 0.0181(12) Uani 1 1 d . .
C18 C 0.3132(3) 0.3682(4) 0.7434(8) 0.0291(15) Uani 1 1 d . .
C11 C 0.5648(3) 0.2457(4) 1.0336(7) 0.0257(15) Uani 1 1 d . .
H11A H 0.5425 0.2885 0.9840 0.039 Uiso 1 1 calc R U
H11B H 0.6050 0.2579 1.0225 0.039 Uiso 1 1 calc R U
H11C H 0.5551 0.2405 1.1522 0.039 Uiso 1 1 calc R U
C13 C 0.3671(2) 0.3708(4) 0.8144(7) 0.0213(13) Uani 1 1 d . .
O4 O 0.7570(3) 0.1310(4) 0.3098(13) 0.094(3) Uani 1 1 d . .
C31 C 0.6508(3) 0.5130(4) 0.7710(8) 0.0283(15) Uani 1 1 d . .
H31A H 0.6861 0.4903 0.8137 0.042 Uiso 1 1 calc R U
H31B H 0.6414 0.5605 0.8351 0.042 Uiso 1 1 calc R U
H31C H 0.6555 0.5269 0.6529 0.042 Uiso 1 1 calc R U
C6 C 0.5952(3) 0.1139(4) 0.9145(8) 0.0249(14) Uani 1 1 d . .
H6 H 0.6323 0.1259 0.9513 0.030 Uiso 1 1 calc R U
C30 C 0.6044(3) 0.4539(4) 0.7882(8) 0.0245(14) Uani 1 1 d . .
H30A H 0.5976 0.4418 0.9076 0.029 Uiso 1 1 calc R U
H30B H 0.5691 0.4747 0.7390 0.029 Uiso 1 1 calc R U
C19 C 0.2793(3) 0.2941(5) 0.7340(9) 0.0385(18) Uani 1 1 d . .
H19A H 0.3031 0.2490 0.7644 0.058 Uiso 1 1 calc R U
H19B H 0.2651 0.2871 0.6199 0.058 Uiso 1 1 calc R U
H19C H 0.2474 0.2975 0.8117 0.058 Uiso 1 1 calc R U
C7 C 0.5857(3) 0.0429(4) 0.8338(8) 0.0257(14) Uani 1 1 d . .
C20 C 0.4528(3) 0.4457(4) 0.9214(8) 0.0296(15) Uani 1 1 d . .
H20A H 0.4496 0.4193 1.0301 0.044 Uiso 1 1 calc R U
H20B H 0.4634 0.5010 0.9384 0.044 Uiso 1 1 calc R U
H20C H 0.4816 0.4192 0.8540 0.044 Uiso 1 1 calc R U
C27 C 0.6459(3) 0.1290(4) 0.3986(10) 0.0388(18) Uani 1 1 d . .
H27 H 0.6606 0.0838 0.3433 0.047 Uiso 1 1 calc R U
C15 C 0.3722(3) 0.5116(4) 0.7706(9) 0.0394(19) Uani 1 1 d . .
H15 H 0.3920 0.5601 0.7791 0.047 Uiso 1 1 calc R U
C16 C 0.3188(3) 0.5103(5) 0.6972(9) 0.045(2) Uani 1 1 d . .
O3 O 0.7722(2) 0.2391(4) 0.4504(13) 0.108(3) Uani 1 1 d . .
C26 C 0.6802(3) 0.1912(4) 0.4410(12) 0.045(2) Uani 1 1 d . .
N3 N 0.7407(3) 0.1873(4) 0.3995(13) 0.074(3) Uani 1 1 d . .
C14 C 0.3970(3) 0.4419(4) 0.8322(8) 0.0274(14) Uani 1 1 d . .
C17 C 0.2914(3) 0.4395(5) 0.6831(9) 0.046(2) Uani 1 1 d . .
H17 H 0.2556 0.4387 0.6295 0.055 Uiso 1 1 calc R U
C12 C 0.6333(3) -0.0135(4) 0.8010(10) 0.0363(17) Uani 1 1 d . .
H12A H 0.6684 0.0082 0.8466 0.055 Uiso 1 1 calc R U
H12B H 0.6374 -0.0214 0.6802 0.055 Uiso 1 1 calc R U
H12C H 0.6252 -0.0643 0.8549 0.055 Uiso 1 1 calc R U
C21 C 0.2933(4) 0.5877(5) 0.6375(11) 0.069(3) Uani 1 1 d . .
H21A H 0.2648 0.5769 0.5518 0.103 Uiso 1 1 calc R U
H21B H 0.3230 0.6211 0.5900 0.103 Uiso 1 1 calc R U
H21C H 0.2757 0.6150 0.7321 0.103 Uiso 1 1 calc R U
C10 C 0.4272(3) 0.0588(4) 0.7501(8) 0.0226(13) Uani 1 1 d . .
H10A H 0.4026 0.0526 0.8477 0.034 Uiso 1 1 calc R U
H10B H 0.4277 0.0096 0.6858 0.034 Uiso 1 1 calc R U
H10C H 0.4130 0.1018 0.6796 0.034 Uiso 1 1 calc R U

loop_
_atom_site_aniso_label
_atom_site_aniso_U_11
_atom_site_aniso_U_22
_atom_site_aniso_U_33
_atom_site_aniso_U_23
_atom_site_aniso_U_13
_atom_site_aniso_U_12
Ru1 0.01762(19) 0.0156(2) 0.01072(18) 0.0012(2) 0.0001(2) 0.00120(17)
Cl2 0.0193(7) 0.0267(8) 0.0156(7) -0.0017(6) -0.0015(6) -0.0015(6)
Cl1 0.0401(9) 0.0193(8) 0.0168(7) 0.0055(6) -0.0036(6) -0.0045(6)
C3 0.034(3) 0.024(3) 0.014(2) 0.001(3) 0.011(4) -0.001(2)
C1 0.012(3) 0.017(3) 0.012(3) -0.003(2) -0.002(2) -0.004(2)
N1 0.021(3) 0.022(3) 0.012(2) 0.002(2) -0.0002(19) 0.003(2)
N2 0.022(3) 0.022(3) 0.012(2) 0.004(2) 0.0037(19) 0.002(2)
C2 0.024(3) 0.024(3) 0.017(4) 0.000(3) 0.007(3) -0.001(2)
O1 0.020(2) 0.018(2) 0.0132(19) -0.0025(16) -0.0006(16) 0.0002(16)
O2 0.023(2) 0.021(2) 0.030(2) -0.0059(19) -0.0022(19) -0.0038(17)
C24 0.022(3) 0.022(3) 0.032(4) -0.002(3) 0.003(3) 0.000(2)
C23 0.027(3) 0.015(3) 0.020(3) 0.002(2) 0.001(2) 0.000(3)
C22 0.024(3) 0.016(3) 0.016(3) -0.001(2) -0.002(2) 0.000(2)
C5 0.026(3) 0.022(3) 0.016(3) 0.004(2) -0.003(2) 0.005(3)
C25 0.020(3) 0.035(4) 0.052(5) -0.017(3) -0.003(3) 0.000(3)
C8 0.039(4) 0.013(3) 0.021(3) 0.006(2) 0.002(3) 0.001(3)
C9 0.028(3) 0.019(3) 0.012(3) 0.006(2) -0.003(2) -0.003(2)
C29 0.017(3) 0.019(3) 0.015(3) 0.001(2) 0.001(2) 0.001(2)
C28 0.024(3) 0.018(3) 0.032(4) -0.001(3) 0.000(3) -0.001(3)
C4 0.025(3) 0.016(3) 0.013(3) 0.002(2) -0.001(2) 0.005(2)
C18 0.025(3) 0.045(4) 0.018(3) -0.004(3) 0.003(3) 0.013(3)
C11 0.037(4) 0.020(3) 0.020(4) 0.000(2) -0.008(3) 0.000(3)
C13 0.025(3) 0.028(3) 0.011(3) 0.001(3) 0.005(2) 0.011(3)
O4 0.036(4) 0.066(4) 0.180(8) -0.056(6) 0.031(4) -0.003(3)
C31 0.026(3) 0.030(4) 0.029(4) -0.005(3) -0.008(3) -0.005(3)
C6 0.022(3) 0.024(4) 0.029(3) 0.003(3) -0.006(3) 0.004(3)
C30 0.024(3) 0.024(3) 0.026(3) -0.008(3) -0.003(3) 0.001(3)
C19 0.020(3) 0.070(6) 0.025(4) -0.005(4) -0.001(3) 0.002(3)
C7 0.030(4) 0.021(3) 0.026(3) 0.006(3) -0.001(3) 0.006(3)
C20 0.039(4) 0.020(3) 0.030(4) -0.008(3) 0.010(3) -0.004(3)
C27 0.027(4) 0.025(4) 0.064(5) -0.014(4) 0.004(3) 0.003(3)
C15 0.064(5) 0.027(4) 0.028(4) 0.002(3) 0.025(4) 0.011(4)
C16 0.052(5) 0.054(5) 0.029(4) 0.013(4) 0.015(4) 0.037(4)
O3 0.024(3) 0.068(4) 0.233(10) -0.088(6) 0.018(4) -0.011(3)
C26 0.020(3) 0.034(4) 0.081(6) -0.019(4) 0.004(4) -0.001(3)
N3 0.032(4) 0.048(4) 0.141(9) -0.037(5) 0.013(5) -0.001(3)
C14 0.043(4) 0.027(4) 0.012(3) 0.001(3) 0.008(3) 0.006(3)
C17 0.038(4) 0.076(6) 0.025(4) 0.012(4) 0.006(3) 0.032(4)
C12 0.038(4) 0.023(4) 0.049(5) -0.004(3) -0.004(3) 0.010(3)
C21 0.094(7) 0.060(6) 0.051(6) 0.021(4) 0.023(5) 0.056(5)
C10 0.031(3) 0.016(3) 0.021(3) 0.003(3) -0.003(3) -0.004(3)

loop_
_atom_type_symbol
_atom_type_description
_atom_type_scat_dispersion_real
_atom_type_scat_dispersion_imag
_atom_type_scat_source
C C 0.0033 0.0016 'International Tables Vol C Tables 4.2.6.8 and 6.1.1.4'
H H 0.0000 0.0000 'International Tables Vol C Tables 4.2.6.8 and 6.1.1.4'
N N 0.0061 0.0033 'International Tables Vol C Tables 4.2.6.8 and 6.1.1.4'
O O 0.0106 0.0060 'International Tables Vol C Tables 4.2.6.8 and 6.1.1.4'
Cl Cl 0.1484 0.1585 'International Tables Vol C Tables 4.2.6.8 and 6.1.1.4'
Ru Ru -1.2594 0.8363 'International Tables Vol C Tables 4.2.6.8 and 6.1.1.4'

loop_
_geom_angle_atom_site_label_1
_geom_angle_atom_site_label_2
_geom_angle_atom_site_label_3
_geom_angle
C22 Ru1 C1 99.2(2)
C22 Ru1 O1 89.8(2)
C1 Ru1 O1 92.87(18)
C22 Ru1 Cl2 92.77(19)
C1 Ru1 Cl2 88.17(15)
O1 Ru1 Cl2 177.06(11)
C22 Ru1 Cl1 102.69(17)
C1 Ru1 Cl1 158.10(16)
O1 Ru1 Cl1 86.01(11)
Cl2 Ru1 Cl1 92.00(5)
N2 C3 C2 102.8(5)
N2 C3 H3A 111.2
C2 C3 H3A 111.2
N2 C3 H3B 111.2
C2 C3 H3B 111.2
H3A C3 H3B 109.1
N2 C1 N1 108.7(5)
N2 C1 Ru1 131.1(4)
N1 C1 Ru1 120.2(4)
C1 N1 C13 125.2(5)
C1 N1 C2 112.9(5)
C13 N1 C2 120.9(4)
C1 N2 C4 126.6(5)
C1 N2 C3 113.4(5)
C4 N2 C3 119.9(5)
N1 C2 C3 102.2(5)
N1 C2 H2A 111.3
C3 C2 H2A 111.3
N1 C2 H2B 111.3
C3 C2 H2B 111.3
H2A C2 H2B 109.2
C29 O1 Ru1 128.3(4)
C29 O2 C30 117.3(5)
C25 C24 C23 120.1(6)
C25 C24 C29 118.6(5)
C23 C24 C29 121.3(5)
C28 C23 C24 118.0(5)
C28 C23 C22 117.4(5)
C24 C23 C22 124.5(5)
C23 C22 Ru1 127.4(4)
C23 C22 H22 116.3
Ru1 C22 H22 116.3
C4 C5 C6 117.0(6)
C4 C5 C11 122.8(5)
C6 C5 C11 120.2(5)
C26 C25 C24 118.5(6)
C26 C25 H25 120.7
C24 C25 H25 120.7
C9 C8 C7 121.4(6)
C9 C8 H8 119.3
C7 C8 H8 119.3
C8 C9 C4 118.1(6)
C8 C9 C10 120.9(5)
C4 C9 C10 121.0(5)
O1 C29 O2 120.8(5)
O1 C29 C24 124.3(5)
O2 C29 C24 114.8(5)
C27 C28 C23 122.2(6)
C27 C28 H28 118.9
C23 C28 H28 118.9
C5 C4 C9 122.7(5)
C5 C4 N2 119.1(5)
C9 C4 N2 118.2(5)
C17 C18 C13 116.7(7)
C17 C18 C19 120.7(6)
C13 C18 C19 122.6(6)
C5 C11 H11A 109.5
C5 C11 H11B 109.5
H11A C11 H11B 109.5
C5 C11 H11C 109.5
H11A C11 H11C 109.5
H11B C11 H11C 109.5
C14 C13 C18 122.0(6)
C14 C13 N1 118.3(5)
C18 C13 N1 119.6(6)
C30 C31 H31A 109.5
C30 C31 H31B 109.5
H31A C31 H31B 109.5
C30 C31 H31C 109.5
H31A C31 H31C 109.5
H31B C31 H31C 109.5
C7 C6 C5 122.6(6)
C7 C6 H6 118.7
C5 C6 H6 118.7
O2 C30 C31 106.9(5)
O2 C30 H30A 110.3
C31 C30 H30A 110.3
O2 C30 H30B 110.3
C31 C30 H30B 110.3
H30A C30 H30B 108.6
C18 C19 H19A 109.5
C18 C19 H19B 109.5
H19A C19 H19B 109.5
C18 C19 H19C 109.5
H19A C19 H19C 109.5
H19B C19 H19C 109.5
C6 C7 C8 118.3(5)
C6 C7 C12 120.8(6)
C8 C7 C12 120.9(6)
C14 C20 H20A 109.5
C14 C20 H20B 109.5
H20A C20 H20B 109.5
C14 C20 H20C 109.5
H20A C20 H20C 109.5
H20B C20 H20C 109.5
C28 C27 C26 118.0(6)
C28 C27 H27 121.0
C26 C27 H27 121.0
C16 C15 C14 120.9(7)
C16 C15 H15 119.5
C14 C15 H15 119.5
C17 C16 C15 118.6(7)
C17 C16 C21 122.7(8)
C15 C16 C21 118.6(9)
C27 C26 C25 123.1(6)
C27 C26 N3 119.1(6)
C25 C26 N3 117.8(6)
O3 N3 O4 123.3(7)
O3 N3 C26 119.2(7)
O4 N3 C26 117.6(7)
C13 C14 C15 118.1(6)
C13 C14 C20 121.9(6)
C15 C14 C20 119.9(6)
C16 C17 C18 123.5(7)
C16 C17 H17 118.2
C18 C17 H17 118.2
C7 C12 H12A 109.5
C7 C12 H12B 109.5
H12A C12 H12B 109.5
C7 C12 H12C 109.5
H12A C12 H12C 109.5
H12B C12 H12C 109.5
C16 C21 H21A 109.5
C16 C21 H21B 109.5
H21A C21 H21B 109.5
C16 C21 H21C 109.5
H21A C21 H21C 109.5
H21B C21 H21C 109.5
C9 C10 H10A 109.5
C9 C10 H10B 109.5
H10A C10 H10B 109.5
C9 C10 H10C 109.5
H10A C10 H10C 109.5
H10B C10 H10C 109.5

loop_
_geom_bond_atom_site_label_1
_geom_bond_atom_site_label_2
_geom_bond_distance
Ru1 C22 1.815(6)
Ru1 C1 2.022(5)
Ru1 O1 2.081(4)
Ru1 Cl2 2.3523(14)
Ru1 Cl1 2.3564(15)
C3 N2 1.473(9)
C3 C2 1.530(8)
C3 H3A 0.9900
C3 H3B 0.9900
C1 N2 1.329(7)
C1 N1 1.340(7)
N1 C13 1.439(7)
N1 C2 1.485(7)
N2 C4 1.446(7)
C2 H2A 0.9900
C2 H2B 0.9900
O1 C29 1.225(7)
O2 C29 1.323(7)
O2 C30 1.468(7)
C24 C25 1.395(8)
C24 C23 1.407(8)
C24 C29 1.470(8)
C23 C28 1.407(8)
C23 C22 1.458(9)
C22 H22 0.9500
C5 C4 1.393(8)
C5 C6 1.409(8)
C5 C11 1.510(9)
C25 C26 1.380(10)
C25 H25 0.9500
C8 C9 1.390(9)
C8 C7 1.412(9)
C8 H8 0.9500
C9 C4 1.403(8)
C9 C10 1.504(8)
C28 C27 1.366(9)
C28 H28 0.9500
C18 C17 1.398(10)
C18 C13 1.399(9)
C18 C19 1.492(10)
C11 H11A 0.9800
C11 H11B 0.9800
C11 H11C 0.9800
C13 C14 1.404(9)
O4 N3 1.253(9)
C31 C30 1.493(8)
C31 H31A 0.9800
C31 H31B 0.9800
C31 H31C 0.9800
C6 C7 1.384(9)
C6 H6 0.9500
C30 H30A 0.9900
C30 H30B 0.9900
C19 H19A 0.9800
C19 H19B 0.9800
C19 H19C 0.9800
C7 C12 1.502(8)
C20 C14 1.503(9)
C20 H20A 0.9800
C20 H20B 0.9800
C20 H20C 0.9800
C27 C26 1.374(10)
C27 H27 0.9500
C15 C16 1.394(11)
C15 C14 1.408(9)
C15 H15 0.9500
C16 C17 1.369(12)
C16 C21 1.520(10)
O3 N3 1.222(9)
C26 N3 1.474(9)
C17 H17 0.9500
C12 H12A 0.9800
C12 H12B 0.9800
C12 H12C 0.9800
C21 H21A 0.9800
C21 H21B 0.9800
C21 H21C 0.9800
C10 H10A 0.9800
C10 H10B 0.9800
C10 H10C 0.9800

loop_
_platon_squeeze_void_nr
_platon_squeeze_void_average_x
_platon_squeeze_void_average_y
_platon_squeeze_void_average_z
_platon_squeeze_void_volume
_platon_squeeze_void_count_electrons
_platon_squeeze_void_content
1 0.250 0.080 -0.041 139 15 ' '
2 0.750 -0.080 -0.041 139 15 ' '
